data_4334915
loop_
_publ_author_name
'Cyril Bachmann'
'Miguel Guttentag'
'Bernhard Spingler'
'Roger Alberto'

_publ_section_title
;
 3d Element Complexes of Pentadentate Bipyridine-Pyridine-Based Ligand
 Scaffolds: Structures and Photocatalytic Activities
;
_journal_name_full 'Inorganic Chemistry'
_journal_page_first 6055
_journal_page_last 6061
_journal_paper_doi 10.1021/ic4004017
_journal_volume 52
_journal_year 2013
_chemical_formula_sum 'C26 H19 Br2 N5 Ni O'
_chemical_formula_weight 635.99
_chemical_name_systematic
; 
 ? 
;
_space_group_IT_number 2
_symmetry_cell_setting triclinic
_symmetry_space_group_name_Hall '-P 1'
_symmetry_space_group_name_H-M 'P -1'
_atom_sites_solution_hydrogens geom
_atom_sites_solution_primary direct
_atom_sites_solution_secondary difmap
_audit_creation_method SHELXL-97
_cell_angle_alpha 73.220(3)
_cell_angle_beta 79.345(3)
_cell_angle_gamma 71.503(3)
_cell_formula_units_Z 4
_cell_length_a 12.4768(4)
_cell_length_b 12.6668(4)
_cell_length_c 17.5750(7)
_cell_measurement_reflns_used 7979
_cell_measurement_temperature 183(2)
_cell_measurement_theta_max 32.9150
_cell_measurement_theta_min 2.7792
_cell_volume 2508.57(16)
_computing_cell_refinement 'CrysAlis^Pro^ (Oxford, 2007)'
_computing_data_collection 'CrysAlis^Pro^ (Oxford, 2007)'
_computing_data_reduction 'CrysAlis^Pro^ (Oxford, 2007)'
_computing_molecular_graphics 'ORTEP-3 (Farrugia, 1997)'
_computing_publication_material 'SHELXL-97 (Sheldrick, 2008)'
_computing_structure_refinement 'SHELXL-97 (Sheldrick, 2008)'
_computing_structure_solution 'SIR-97 (Altomare, 1999)'
_diffrn_ambient_temperature 183(2)
_diffrn_detector_area_resol_mean 10.4498
_diffrn_measured_fraction_theta_full 0.999
_diffrn_measured_fraction_theta_max 0.999
_diffrn_measurement_device_type 'Oxford Xcalibur Ruby CCD'
_diffrn_measurement_method '\o oscillation scan'
_diffrn_radiation_monochromator graphite
_diffrn_radiation_source 'fine-focus sealed tube'
_diffrn_radiation_type MoK\a
_diffrn_radiation_wavelength 0.71070
_diffrn_reflns_av_R_equivalents 0.0000
_diffrn_reflns_av_sigmaI/netI 0.0790
_diffrn_reflns_limit_h_max 17
_diffrn_reflns_limit_h_min -17
_diffrn_reflns_limit_k_max 18
_diffrn_reflns_limit_k_min -17
_diffrn_reflns_limit_l_max 25
_diffrn_reflns_limit_l_min 0
_diffrn_reflns_number 15286
_diffrn_reflns_theta_full 30.51
_diffrn_reflns_theta_max 30.51
_diffrn_reflns_theta_min 2.78
_exptl_absorpt_coefficient_mu 3.988
_exptl_absorpt_correction_T_max 0.5026
_exptl_absorpt_correction_T_min 0.1978
_exptl_absorpt_correction_type multi-scan
_exptl_absorpt_process_details
;
CrysAlisPro, Agilent Technologies,
Version 1.171.35.19 (release 27-10-2011 CrysAlis171 .NET)
(compiled Oct 27 2011,15:02:11)
empirical absorption correction using spherical harmonics,
 implemented in SCALE3 ABSPACK scaling algorithm.
;
_exptl_crystal_colour 'purple borwn'
_exptl_crystal_density_diffrn 1.684
_exptl_crystal_description block
_exptl_crystal_F_000 1264
_exptl_crystal_size_max 0.39
_exptl_crystal_size_mid 0.25
_exptl_crystal_size_min 0.20
_platon_squeeze_details
;
;
_refine_diff_density_max 1.261
_refine_diff_density_min -1.492
_refine_diff_density_rms 0.135
_refine_ls_extinction_method none
_refine_ls_goodness_of_fit_ref 1.017
_refine_ls_hydrogen_treatment constr
_refine_ls_matrix_type full
_refine_ls_number_parameters 633
_refine_ls_number_reflns 15286
_refine_ls_number_restraints 0
_refine_ls_restrained_S_all 1.017
_refine_ls_R_factor_all 0.0851
_refine_ls_R_factor_gt 0.0565
_refine_ls_shift/su_max 0.001
_refine_ls_shift/su_mean 0.000
_refine_ls_structure_factor_coef Fsqd
_refine_ls_weighting_details 'calc w=1/[\s^2^(Fo^2^)+(0.0664P)^2^+0.0000P] where P=(Fo^2^+2Fc^2^)/3'
_refine_ls_weighting_scheme calc
_refine_ls_wR_factor_gt 0.1325
_refine_ls_wR_factor_ref 0.1469
_reflns_number_gt 10943
_reflns_number_total 15286
_reflns_threshold_expression >2sigma(I)
_cod_data_source_file ic4004017_2e.cif
_cod_data_source_block cb070312_2-sr
_cod_original_cell_volume 2508.57(15)
_cod_database_code 4334915

loop_
_symmetry_equiv_pos_as_xyz
'x, y, z'
'-x, -y, -z'

loop_
_atom_site_label
_atom_site_type_symbol
_atom_site_fract_x
_atom_site_fract_y
_atom_site_fract_z
_atom_site_U_iso_or_equiv
_atom_site_adp_type
_atom_site_occupancy
_atom_site_symmetry_multiplicity
_atom_site_calc_flag
_atom_site_refinement_flags
Ni1 Ni 0.67679(3) 0.17122(4) 0.02941(3) 0.01868(10) Uani 1 1 d .
Ni2 Ni 0.66443(3) 0.68837(4) 0.52240(3) 0.01881(10) Uani 1 1 d .
C1 C 0.7711(3) 0.2678(3) -0.1404(2) 0.0277(8) Uani 1 1 d .
H1A H 0.7425 0.2136 -0.1520 0.033 Uiso 1 1 calc R
C2 C 0.8234(3) 0.3361(4) -0.2027(2) 0.0337(10) Uani 1 1 d .
H2A H 0.8319 0.3281 -0.2557 0.040 Uiso 1 1 calc R
C3 C 0.8631(3) 0.4159(4) -0.1857(2) 0.0331(10) Uani 1 1 d .
H3A H 0.8973 0.4653 -0.2275 0.040 Uiso 1 1 calc R
C4 C 0.8529(3) 0.4238(3) -0.1082(2) 0.0300(9) Uani 1 1 d .
H4A H 0.8803 0.4778 -0.0953 0.036 Uiso 1 1 calc R
C5 C 0.8011(3) 0.3502(3) -0.0489(2) 0.0236(8) Uani 1 1 d .
C6 C 0.7932(3) 0.3526(3) 0.0391(2) 0.0231(8) Uani 1 1 d .
C7 C 0.8581(3) 0.2312(3) 0.0835(2) 0.0215(7) Uani 1 1 d .
C8 C 0.9552(3) 0.2103(4) 0.1194(2) 0.0282(8) Uani 1 1 d .
H8A H 0.9793 0.2718 0.1243 0.034 Uiso 1 1 calc R
C9 C 1.0157(3) 0.0978(4) 0.1478(3) 0.0366(10) Uani 1 1 d .
H9A H 1.0796 0.0814 0.1758 0.044 Uiso 1 1 calc R
C10 C 0.9852(3) 0.0094(4) 0.1365(2) 0.0306(9) Uani 1 1 d .
H10A H 1.0296 -0.0678 0.1536 0.037 Uiso 1 1 calc R
C11 C 0.8874(3) 0.0354(3) 0.0992(2) 0.0220(7) Uani 1 1 d .
C12 C 0.8494(3) -0.0477(3) 0.0745(2) 0.0230(8) Uani 1 1 d .
C13 C 0.9004(3) -0.1651(3) 0.0925(3) 0.0321(9) Uani 1 1 d .
H13A H 0.9617 -0.1972 0.1248 0.039 Uiso 1 1 calc R
C14 C 0.8623(3) -0.2352(3) 0.0634(3) 0.0332(9) Uani 1 1 d .
H14A H 0.8961 -0.3159 0.0759 0.040 Uiso 1 1 calc R
C15 C 0.7743(3) -0.1862(3) 0.0160(3) 0.0298(9) Uani 1 1 d .
H15A H 0.7470 -0.2320 -0.0059 0.036 Uiso 1 1 calc R
C16 C 0.7266(3) -0.0689(3) 0.0010(2) 0.0276(8) Uani 1 1 d .
H16A H 0.6649 -0.0357 -0.0309 0.033 Uiso 1 1 calc R
C17 C 0.5186(3) 0.0221(3) 0.1414(2) 0.0255(8) Uani 1 1 d .
H17A H 0.5733 -0.0446 0.1300 0.031 Uiso 1 1 calc R
C18 C 0.4122(3) 0.0137(4) 0.1766(2) 0.0298(9) Uani 1 1 d .
H18A H 0.3940 -0.0570 0.1878 0.036 Uiso 1 1 calc R
C19 C 0.3337(3) 0.1080(4) 0.1952(2) 0.0299(9) Uani 1 1 d .
H19A H 0.2607 0.1033 0.2208 0.036 Uiso 1 1 calc R
C20 C 0.3616(3) 0.2106(3) 0.1761(2) 0.0275(8) Uani 1 1 d .
H20A H 0.3074 0.2780 0.1871 0.033 Uiso 1 1 calc R
C21 C 0.4698(3) 0.2136(3) 0.1408(2) 0.0208(7) Uani 1 1 d .
C22 C 0.5102(3) 0.3170(3) 0.1221(2) 0.0208(7) Uani 1 1 d .
C23 C 0.4534(3) 0.4136(3) 0.1493(2) 0.0288(9) Uani 1 1 d .
H23A H 0.3796 0.4209 0.1774 0.035 Uiso 1 1 calc R
C24 C 0.5049(3) 0.4991(3) 0.1352(3) 0.0317(9) Uani 1 1 d .
H24A H 0.4648 0.5687 0.1502 0.038 Uiso 1 1 calc R
C25 C 0.6162(3) 0.4843(3) 0.0989(3) 0.0306(9) Uani 1 1 d .
H25A H 0.6550 0.5405 0.0918 0.037 Uiso 1 1 calc R
C26 C 0.6680(3) 0.3837(3) 0.0733(2) 0.0232(7) Uani 1 1 d .
C27 C 0.8222(3) 0.4482(3) 0.5480(2) 0.0236(7) Uani 1 1 d .
H27A H 0.7784 0.4375 0.5985 0.028 Uiso 1 1 calc R
C28 C 0.9145(3) 0.3601(3) 0.5330(2) 0.0275(8) Uani 1 1 d .
H28A H 0.9325 0.2889 0.5718 0.033 Uiso 1 1 calc R
C29 C 0.9799(3) 0.3760(3) 0.4618(3) 0.0291(9) Uani 1 1 d .
H29A H 1.0465 0.3175 0.4516 0.035 Uiso 1 1 calc R
C30 C 0.9483(3) 0.4787(3) 0.4044(2) 0.0267(8) Uani 1 1 d .
H30A H 0.9922 0.4914 0.3540 0.032 Uiso 1 1 calc R
C31 C 0.8516(3) 0.5620(3) 0.4223(2) 0.0214(7) Uani 1 1 d .
C32 C 0.8091(3) 0.6744(3) 0.3589(2) 0.0248(8) Uani 1 1 d .
C33 C 0.8172(3) 0.7773(3) 0.3843(2) 0.0234(8) Uani 1 1 d .
C34 C 0.8802(3) 0.8501(4) 0.3381(3) 0.0315(9) Uani 1 1 d .
H34A H 0.9244 0.8351 0.2902 0.038 Uiso 1 1 calc R
C35 C 0.8772(3) 0.9443(4) 0.3629(3) 0.0351(10) Uani 1 1 d .
H35A H 0.9232 0.9929 0.3339 0.042 Uiso 1 1 calc R
C36 C 0.8070(3) 0.9681(4) 0.4303(3) 0.0327(9) Uani 1 1 d .
H36A H 0.8016 1.0348 0.4468 0.039 Uiso 1 1 calc R
C37 C 0.7445(3) 0.8924(3) 0.4734(2) 0.0246(8) Uani 1 1 d .
C38 C 0.6529(3) 0.9157(3) 0.5389(2) 0.0252(8) Uani 1 1 d .
C39 C 0.6398(3) 0.9992(4) 0.5787(3) 0.0337(9) Uani 1 1 d .
H39A H 0.6941 1.0413 0.5682 0.040 Uiso 1 1 calc R
C40 C 0.5478(4) 1.0201(4) 0.6333(3) 0.0402(11) Uani 1 1 d .
H40A H 0.5373 1.0764 0.6619 0.048 Uiso 1 1 calc R
C41 C 0.4705(4) 0.9583(4) 0.6464(3) 0.0367(10) Uani 1 1 d .
H41A H 0.4045 0.9734 0.6829 0.044 Uiso 1 1 calc R
C42 C 0.4891(3) 0.8748(3) 0.6065(2) 0.0291(9) Uani 1 1 d .
H42A H 0.4363 0.8310 0.6172 0.035 Uiso 1 1 calc R
C43 C 0.4729(3) 0.6048(4) 0.6380(3) 0.0332(9) Uani 1 1 d .
H43A H 0.5211 0.5803 0.6795 0.040 Uiso 1 1 calc R
C44 C 0.3596(3) 0.6085(4) 0.6575(3) 0.0418(11) Uani 1 1 d .
H44A H 0.3310 0.5839 0.7116 0.050 Uiso 1 1 calc R
C45 C 0.2891(3) 0.6477(5) 0.5985(3) 0.0476(13) Uani 1 1 d .
H45A H 0.2102 0.6549 0.6115 0.057 Uiso 1 1 calc R
C46 C 0.3336(3) 0.6770(4) 0.5193(3) 0.0388(11) Uani 1 1 d .
H46A H 0.2859 0.7035 0.4773 0.047 Uiso 1 1 calc R
C47 C 0.4489(3) 0.6668(3) 0.5028(2) 0.0260(8) Uani 1 1 d .
C48 C 0.5064(3) 0.6861(3) 0.4214(2) 0.0238(8) Uani 1 1 d .
C49 C 0.4618(3) 0.6945(3) 0.3529(3) 0.0307(9) Uani 1 1 d .
H49A H 0.3855 0.6936 0.3547 0.037 Uiso 1 1 calc R
C50 C 0.5310(3) 0.7041(3) 0.2815(3) 0.0346(10) Uani 1 1 d .
H50A H 0.5012 0.7125 0.2334 0.042 Uiso 1 1 calc R
C51 C 0.6436(3) 0.7014(3) 0.2795(3) 0.0312(9) Uani 1 1 d .
H51A H 0.6920 0.7066 0.2308 0.037 Uiso 1 1 calc R
C52 C 0.6825(3) 0.6911(3) 0.3504(2) 0.0239(8) Uani 1 1 d .
N1 N 0.7590(2) 0.2750(3) -0.06430(18) 0.0227(6) Uani 1 1 d .
N2 N 0.8232(2) 0.1447(3) 0.07801(18) 0.0217(6) Uani 1 1 d .
N3 N 0.7616(2) -0.0003(3) 0.02823(18) 0.0218(6) Uani 1 1 d .
N4 N 0.5482(2) 0.1195(3) 0.12279(18) 0.0209(6) Uani 1 1 d .
N5 N 0.6128(2) 0.3062(3) 0.08096(18) 0.0212(6) Uani 1 1 d .
N6 N 0.7916(2) 0.5490(2) 0.49393(18) 0.0206(6) Uani 1 1 d .
N7 N 0.7550(2) 0.7962(2) 0.45201(18) 0.0204(6) Uani 1 1 d .
N8 N 0.5796(2) 0.8529(3) 0.55261(18) 0.0224(6) Uani 1 1 d .
N9 N 0.5167(2) 0.6352(3) 0.56148(19) 0.0251(7) Uani 1 1 d .
N10 N 0.6134(2) 0.6910(3) 0.41836(19) 0.0221(6) Uani 1 1 d .
O1 O 0.8454(2) 0.4346(2) 0.03984(17) 0.0297(6) Uani 1 1 d .
H1 H 0.8437 0.4377 0.0871 0.045 Uiso 1 1 calc R
O2 O 0.8746(2) 0.6737(3) 0.28527(16) 0.0318(6) Uani 1 1 d .
H2 H 0.8660 0.6232 0.2666 0.048 Uiso 1 1 calc R
Br1 Br 0.52409(3) 0.20202(3) -0.05902(2) 0.02634(10) Uani 1 1 d .
Br2 Br 0.81180(3) 0.12604(4) -0.30602(3) 0.04803(14) Uani 1 1 d .
Br3 Br 0.73730(3) 0.64036(4) 0.65674(2) 0.02960(10) Uani 1 1 d .
Br4 Br 0.87752(3) 0.47257(4) 0.20569(3) 0.03740(11) Uani 1 1 d .

loop_
_atom_site_aniso_label
_atom_site_aniso_U_11
_atom_site_aniso_U_22
_atom_site_aniso_U_33
_atom_site_aniso_U_23
_atom_site_aniso_U_13
_atom_site_aniso_U_12
Ni1 0.01583(19) 0.0179(2) 0.0207(2) -0.00503(18) -0.00049(17) -0.00317(15)
Ni2 0.01587(19) 0.0205(2) 0.0201(2) -0.00587(18) -0.00088(17) -0.00490(16)
C1 0.0183(15) 0.032(2) 0.027(2) -0.0052(17) -0.0023(15) -0.0022(14)
C2 0.0261(18) 0.048(3) 0.0181(19) -0.0017(18) -0.0019(15) -0.0040(17)
C3 0.0221(16) 0.039(2) 0.028(2) 0.0063(18) -0.0006(16) -0.0093(16)
C4 0.0198(16) 0.028(2) 0.034(2) -0.0001(17) 0.0015(15) -0.0049(14)
C5 0.0160(14) 0.0246(19) 0.0260(19) -0.0025(15) -0.0015(14) -0.0037(13)
C6 0.0196(15) 0.0225(19) 0.0273(19) -0.0041(15) -0.0002(14) -0.0092(13)
C7 0.0196(15) 0.0260(19) 0.0192(17) -0.0070(15) 0.0019(13) -0.0076(13)
C8 0.0240(16) 0.032(2) 0.028(2) -0.0040(17) -0.0042(15) -0.0091(15)
C9 0.0263(18) 0.047(3) 0.038(2) -0.010(2) -0.0070(18) -0.0116(17)
C10 0.0240(17) 0.030(2) 0.031(2) 0.0003(17) -0.0075(16) -0.0016(15)
C11 0.0204(15) 0.0240(19) 0.0183(17) -0.0029(14) -0.0025(13) -0.0036(13)
C12 0.0169(14) 0.0252(19) 0.0204(18) -0.0017(15) 0.0010(13) -0.0023(13)
C13 0.0293(18) 0.024(2) 0.035(2) 0.0008(17) -0.0088(17) -0.0011(15)
C14 0.0334(19) 0.0162(19) 0.045(3) -0.0054(17) 0.0007(18) -0.0043(15)
C15 0.0287(18) 0.023(2) 0.038(2) -0.0119(17) 0.0011(17) -0.0066(15)
C16 0.0220(16) 0.025(2) 0.034(2) -0.0110(17) -0.0008(15) -0.0022(14)
C17 0.0304(17) 0.0217(19) 0.0234(19) -0.0049(15) 0.0009(15) -0.0087(14)
C18 0.0338(19) 0.037(2) 0.027(2) -0.0107(17) 0.0028(16) -0.0222(17)
C19 0.0254(17) 0.040(2) 0.029(2) -0.0107(18) 0.0040(15) -0.0179(16)
C20 0.0215(16) 0.033(2) 0.030(2) -0.0137(17) 0.0038(15) -0.0090(15)
C21 0.0214(15) 0.0217(18) 0.0194(17) -0.0061(14) 0.0010(13) -0.0070(13)
C22 0.0175(14) 0.0233(18) 0.0217(18) -0.0078(14) 0.0007(13) -0.0055(13)
C23 0.0217(16) 0.025(2) 0.034(2) -0.0091(17) 0.0045(15) -0.0019(14)
C24 0.0292(18) 0.022(2) 0.038(2) -0.0100(18) 0.0047(17) -0.0020(15)
C25 0.0312(18) 0.0191(19) 0.041(2) -0.0084(17) 0.0030(17) -0.0089(15)
C26 0.0233(16) 0.0209(18) 0.0233(18) -0.0048(15) 0.0014(14) -0.0061(13)
C27 0.0228(16) 0.0239(19) 0.0255(19) -0.0054(15) -0.0043(14) -0.0081(13)
C28 0.0247(16) 0.023(2) 0.036(2) -0.0058(17) -0.0087(16) -0.0070(14)
C29 0.0228(16) 0.027(2) 0.040(2) -0.0133(18) -0.0090(16) -0.0025(14)
C30 0.0193(15) 0.031(2) 0.030(2) -0.0135(17) 0.0024(15) -0.0055(14)
C31 0.0189(15) 0.0225(18) 0.0250(18) -0.0072(15) -0.0014(14) -0.0081(13)
C32 0.0236(16) 0.026(2) 0.0220(18) -0.0058(15) 0.0029(14) -0.0063(14)
C33 0.0210(15) 0.0237(19) 0.0231(18) -0.0009(15) -0.0038(14) -0.0067(13)
C34 0.0273(18) 0.031(2) 0.033(2) 0.0007(18) -0.0040(16) -0.0112(15)
C35 0.0266(18) 0.031(2) 0.048(3) -0.003(2) 0.0009(18) -0.0157(16)
C36 0.036(2) 0.024(2) 0.044(3) -0.0073(18) -0.0101(19) -0.0133(16)
C37 0.0247(16) 0.0211(19) 0.031(2) -0.0072(16) -0.0108(15) -0.0052(13)
C38 0.0272(17) 0.0234(19) 0.0265(19) -0.0071(16) -0.0120(15) -0.0033(14)
C39 0.043(2) 0.024(2) 0.036(2) -0.0058(18) -0.0140(19) -0.0068(16)
C40 0.062(3) 0.022(2) 0.034(2) -0.0116(18) -0.019(2) 0.0050(19)
C41 0.042(2) 0.032(2) 0.028(2) -0.0118(18) -0.0041(18) 0.0050(18)
C42 0.0279(18) 0.027(2) 0.027(2) -0.0053(17) -0.0044(16) 0.0000(15)
C43 0.0270(18) 0.035(2) 0.038(2) -0.0088(19) 0.0047(17) -0.0130(16)
C44 0.035(2) 0.051(3) 0.043(3) -0.013(2) 0.014(2) -0.026(2)
C45 0.0257(19) 0.065(3) 0.062(3) -0.024(3) 0.007(2) -0.025(2)
C46 0.0243(18) 0.044(3) 0.054(3) -0.012(2) -0.0084(19) -0.0145(17)
C47 0.0248(16) 0.0216(19) 0.037(2) -0.0111(16) -0.0016(16) -0.0117(14)
C48 0.0270(16) 0.0153(17) 0.032(2) -0.0050(15) -0.0117(15) -0.0052(13)
C49 0.0295(18) 0.025(2) 0.041(2) -0.0113(18) -0.0143(18) -0.0029(15)
C50 0.043(2) 0.023(2) 0.039(2) -0.0082(18) -0.025(2) 0.0007(16)
C51 0.040(2) 0.026(2) 0.027(2) -0.0073(17) -0.0092(17) -0.0042(16)
C52 0.0278(17) 0.0173(18) 0.0258(19) -0.0045(15) -0.0075(15) -0.0032(13)
N1 0.0189(13) 0.0237(16) 0.0208(15) -0.0025(13) -0.0015(12) -0.0026(11)
N2 0.0188(13) 0.0243(16) 0.0196(15) -0.0031(12) -0.0009(11) -0.0054(11)
N3 0.0185(12) 0.0220(16) 0.0214(15) -0.0039(12) -0.0003(11) -0.0032(11)
N4 0.0217(13) 0.0212(16) 0.0197(15) -0.0043(12) -0.0018(12) -0.0066(11)
N5 0.0199(13) 0.0190(15) 0.0235(16) -0.0049(12) -0.0001(12) -0.0054(11)
N6 0.0211(13) 0.0175(15) 0.0221(15) -0.0022(12) -0.0041(12) -0.0051(11)
N7 0.0190(12) 0.0168(15) 0.0249(16) -0.0032(12) -0.0042(12) -0.0049(10)
N8 0.0235(13) 0.0188(15) 0.0245(16) -0.0074(13) -0.0047(12) -0.0021(11)
N9 0.0189(13) 0.0297(18) 0.0277(17) -0.0082(14) 0.0005(12) -0.0089(12)
N10 0.0218(13) 0.0180(15) 0.0264(16) -0.0047(13) -0.0076(12) -0.0036(11)
O1 0.0314(13) 0.0297(15) 0.0337(16) -0.0078(13) 0.0010(12) -0.0187(11)
O2 0.0367(14) 0.0349(17) 0.0234(14) -0.0103(12) 0.0080(12) -0.0131(12)
Br1 0.02564(17) 0.0250(2) 0.0286(2) -0.00521(16) -0.00592(15) -0.00694(14)
Br2 0.0313(2) 0.0510(3) 0.0527(3) 0.0003(2) -0.0034(2) -0.01152(19)
Br3 0.02678(18) 0.0343(2) 0.0251(2) -0.00772(17) -0.00293(15) -0.00437(15)
Br4 0.0415(2) 0.0400(3) 0.0382(2) -0.0161(2) 0.00319(19) -0.02010(18)

loop_
_atom_type_symbol
_atom_type_description
_atom_type_scat_dispersion_real
_atom_type_scat_dispersion_imag
_atom_type_scat_source
C C 0.0033 0.0016 'International Tables Vol C Tables 4.2.6.8 and 6.1.1.4'
H H 0.0000 0.0000 'International Tables Vol C Tables 4.2.6.8 and 6.1.1.4'
N N 0.0061 0.0033 'International Tables Vol C Tables 4.2.6.8 and 6.1.1.4'
O O 0.0106 0.0060 'International Tables Vol C Tables 4.2.6.8 and 6.1.1.4'
Ni Ni 0.3393 1.1124 'International Tables Vol C Tables 4.2.6.8 and 6.1.1.4'
Br Br -0.2901 2.4595 'International Tables Vol C Tables 4.2.6.8 and 6.1.1.4'

loop_
_geom_angle_atom_site_label_1
_geom_angle_atom_site_label_2
_geom_angle_atom_site_label_3
_geom_angle
N5 Ni1 N2 85.45(12)
N5 Ni1 N3 154.47(12)
N2 Ni1 N3 77.94(12)
N5 Ni1 N1 88.61(12)
N2 Ni1 N1 79.80(11)
N3 Ni1 N1 107.07(11)
N5 Ni1 N4 76.07(11)
N2 Ni1 N4 110.09(11)
N3 Ni1 N4 91.49(11)
N1 Ni1 N4 160.67(11)
N5 Ni1 Br1 102.34(8)
N2 Ni1 Br1 167.41(8)
N3 Ni1 Br1 97.66(9)
N1 Ni1 Br1 90.41(8)
N4 Ni1 Br1 81.62(8)
N10 Ni2 N7 85.11(12)
N10 Ni2 N6 80.90(12)
N7 Ni2 N6 89.71(11)
N10 Ni2 N9 77.55(12)
N7 Ni2 N9 153.45(12)
N6 Ni2 N9 106.95(12)
N10 Ni2 N8 109.18(11)
N7 Ni2 N8 75.72(11)
N6 Ni2 N8 161.13(11)
N9 Ni2 N8 91.06(12)
N10 Ni2 Br3 168.07(9)
N7 Ni2 Br3 102.48(9)
N6 Ni2 Br3 89.86(8)
N9 Ni2 Br3 98.18(9)
N8 Ni2 Br3 81.84(8)
N1 C1 C2 122.8(4)
N1 C1 H1A 118.6
C2 C1 H1A 118.6
C3 C2 C1 118.4(4)
C3 C2 H2A 120.8
C1 C2 H2A 120.8
C4 C3 C2 119.9(4)
C4 C3 H3A 120.1
C2 C3 H3A 120.1
C3 C4 C5 118.0(4)
C3 C4 H4A 121.0
C5 C4 H4A 121.0
N1 C5 C4 123.1(4)
N1 C5 C6 117.3(3)
C4 C5 C6 119.5(4)
O1 C6 C26 111.5(3)
O1 C6 C5 106.5(3)
C26 C6 C5 109.6(3)
O1 C6 C7 111.5(3)
C26 C6 C7 111.1(3)
C5 C6 C7 106.5(3)
N2 C7 C8 120.8(3)
N2 C7 C6 116.2(3)
C8 C7 C6 122.6(3)
C9 C8 C7 118.1(4)
C9 C8 H8A 120.9
C7 C8 H8A 120.9
C10 C9 C8 121.1(4)
C10 C9 H9A 119.5
C8 C9 H9A 119.5
C9 C10 C11 118.3(4)
C9 C10 H10A 120.8
C11 C10 H10A 120.8
N2 C11 C10 120.2(4)
N2 C11 C12 114.4(3)
C10 C11 C12 125.3(3)
N3 C12 C13 120.8(4)
N3 C12 C11 115.0(3)
C13 C12 C11 124.2(3)
C14 C13 C12 120.0(4)
C14 C13 H13A 120.0
C12 C13 H13A 120.0
C15 C14 C13 118.8(4)
C15 C14 H14A 120.6
C13 C14 H14A 120.6
C14 C15 C16 118.3(4)
C14 C15 H15A 120.8
C16 C15 H15A 120.8
N3 C16 C15 123.9(4)
N3 C16 H16A 118.0
C15 C16 H16A 118.0
N4 C17 C18 123.1(4)
N4 C17 H17A 118.4
C18 C17 H17A 118.4
C19 C18 C17 119.1(4)
C19 C18 H18A 120.4
C17 C18 H18A 120.4
C18 C19 C20 119.2(3)
C18 C19 H19A 120.4
C20 C19 H19A 120.4
C21 C20 C19 118.9(4)
C21 C20 H20A 120.5
C19 C20 H20A 120.5
N4 C21 C20 121.9(3)
N4 C21 C22 114.8(3)
C20 C21 C22 123.2(3)
N5 C22 C23 121.5(3)
N5 C22 C21 114.1(3)
C23 C22 C21 124.2(3)
C24 C23 C22 118.8(3)
C24 C23 H23A 120.6
C22 C23 H23A 120.6
C23 C24 C25 120.2(4)
C23 C24 H24A 119.9
C25 C24 H24A 119.9
C26 C25 C24 117.3(4)
C26 C25 H25A 121.4
C24 C25 H25A 121.4
N5 C26 C25 121.6(3)
N5 C26 C6 116.1(3)
C25 C26 C6 122.2(3)
N6 C27 C28 122.4(3)
N6 C27 H27A 118.8
C28 C27 H27A 118.8
C29 C28 C27 119.2(4)
C29 C28 H28A 120.4
C27 C28 H28A 120.4
C28 C29 C30 119.3(3)
C28 C29 H29A 120.4
C30 C29 H29A 120.4
C31 C30 C29 118.4(3)
C31 C30 H30A 120.8
C29 C30 H30A 120.8
N6 C31 C30 122.2(3)
N6 C31 C32 117.4(3)
C30 C31 C32 120.4(3)
O2 C32 C33 106.6(3)
O2 C32 C31 111.6(3)
C33 C32 C31 110.6(3)
O2 C32 C52 110.6(3)
C33 C32 C52 108.6(3)
C31 C32 C52 108.7(3)
N7 C33 C34 121.8(4)
N7 C33 C32 115.7(3)
C34 C33 C32 122.4(4)
C35 C34 C33 118.6(4)
C35 C34 H34A 120.7
C33 C34 H34A 120.7
C34 C35 C36 119.7(4)
C34 C35 H35A 120.2
C36 C35 H35A 120.2
C35 C36 C37 118.8(4)
C35 C36 H36A 120.6
C37 C36 H36A 120.6
N7 C37 C36 120.8(4)
N7 C37 C38 114.3(3)
C36 C37 C38 124.5(4)
N8 C38 C39 122.7(4)
N8 C38 C37 113.7(3)
C39 C38 C37 123.5(4)
C40 C39 C38 118.9(4)
C40 C39 H39A 120.6
C38 C39 H39A 120.6
C39 C40 C41 118.9(4)
C39 C40 H40A 120.5
C41 C40 H40A 120.5
C42 C41 C40 119.7(4)
C42 C41 H41A 120.2
C40 C41 H41A 120.2
N8 C42 C41 122.1(4)
N8 C42 H42A 118.9
C41 C42 H42A 118.9
N9 C43 C44 121.6(4)
N9 C43 H43A 119.2
C44 C43 H43A 119.2
C45 C44 C43 119.5(4)
C45 C44 H44A 120.3
C43 C44 H44A 120.3
C44 C45 C46 119.5(4)
C44 C45 H45A 120.2
C46 C45 H45A 120.2
C47 C46 C45 118.5(4)
C47 C46 H46A 120.7
C45 C46 H46A 120.7
N9 C47 C46 121.6(4)
N9 C47 C48 115.3(3)
C46 C47 C48 123.1(4)
N10 C48 C49 120.8(4)
N10 C48 C47 113.1(3)
C49 C48 C47 126.0(3)
C48 C49 C50 118.4(3)
C48 C49 H49A 120.8
C50 C49 H49A 120.8
C49 C50 C51 120.6(4)
C49 C50 H50A 119.7
C51 C50 H50A 119.7
C52 C51 C50 117.7(4)
C52 C51 H51A 121.2
C50 C51 H51A 121.2
N10 C52 C51 121.7(3)
N10 C52 C32 114.9(3)
C51 C52 C32 123.3(3)
C5 N1 C1 117.8(3)
C5 N1 Ni1 120.2(3)
C1 N1 Ni1 122.0(3)
C7 N2 C11 120.9(3)
C7 N2 Ni1 122.3(2)
C11 N2 Ni1 116.6(2)
C16 N3 C12 118.2(3)
C16 N3 Ni1 126.9(2)
C12 N3 Ni1 113.5(3)
C17 N4 C21 117.8(3)
C17 N4 Ni1 127.9(3)
C21 N4 Ni1 110.1(2)
C26 N5 C22 120.0(3)
C26 N5 Ni1 122.5(2)
C22 N5 Ni1 117.5(2)
C31 N6 C27 118.3(3)
C31 N6 Ni2 119.6(2)
C27 N6 Ni2 121.8(2)
C33 N7 C37 120.0(3)
C33 N7 Ni2 122.5(3)
C37 N7 Ni2 117.3(2)
C38 N8 C42 117.6(3)
C38 N8 Ni2 110.2(2)
C42 N8 Ni2 126.6(3)
C47 N9 C43 119.0(3)
C47 N9 Ni2 112.0(2)
C43 N9 Ni2 126.3(3)
C52 N10 C48 120.3(3)
C52 N10 Ni2 123.0(2)
C48 N10 Ni2 116.7(2)
C6 O1 H1 109.5
C32 O2 H2 109.5

loop_
_geom_bond_atom_site_label_1
_geom_bond_atom_site_label_2
_geom_bond_distance
Ni1 N5 2.035(3)
Ni1 N2 2.050(3)
Ni1 N3 2.097(3)
Ni1 N1 2.115(3)
Ni1 N4 2.184(3)
Ni1 Br1 2.5438(6)
Ni2 N10 2.033(3)
Ni2 N7 2.040(3)
Ni2 N6 2.079(3)
Ni2 N9 2.091(3)
Ni2 N8 2.186(3)
Ni2 Br3 2.5268(6)
C1 N1 1.345(5)
C1 C2 1.386(5)
C1 H1A 0.9500
C2 C3 1.379(6)
C2 H2A 0.9500
C3 C4 1.375(6)
C3 H3A 0.9500
C4 C5 1.393(5)
C4 H4A 0.9500
C5 N1 1.333(5)
C5 C6 1.541(5)
C6 O1 1.393(4)
C6 C26 1.535(5)
C6 C7 1.543(5)
C7 N2 1.333(5)
C7 C8 1.385(5)
C8 C9 1.377(6)
C8 H8A 0.9500
C9 C10 1.365(6)
C9 H9A 0.9500
C10 C11 1.394(5)
C10 H10A 0.9500
C11 N2 1.344(4)
C11 C12 1.475(5)
C12 N3 1.361(4)
C12 C13 1.385(5)
C13 C14 1.377(6)
C13 H13A 0.9500
C14 C15 1.376(6)
C14 H14A 0.9500
C15 C16 1.379(5)
C15 H15A 0.9500
C16 N3 1.317(5)
C16 H16A 0.9500
C17 N4 1.332(4)
C17 C18 1.380(5)
C17 H17A 0.9500
C18 C19 1.363(6)
C18 H18A 0.9500
C19 C20 1.385(5)
C19 H19A 0.9500
C20 C21 1.385(5)
C20 H20A 0.9500
C21 N4 1.357(4)
C21 C22 1.479(5)
C22 N5 1.335(4)
C22 C23 1.375(5)
C23 C24 1.370(5)
C23 H23A 0.9500
C24 C25 1.395(5)
C24 H24A 0.9500
C25 C26 1.394(5)
C25 H25A 0.9500
C26 N5 1.333(4)
C27 N6 1.343(4)
C27 C28 1.372(5)
C27 H27A 0.9500
C28 C29 1.361(6)
C28 H28A 0.9500
C29 C30 1.389(5)
C29 H29A 0.9500
C30 C31 1.382(5)
C30 H30A 0.9500
C31 N6 1.336(4)
C31 C32 1.541(5)
C32 O2 1.398(4)
C32 C33 1.532(5)
C32 C52 1.555(5)
C33 N7 1.335(5)
C33 C34 1.384(5)
C34 C35 1.372(6)
C34 H34A 0.9500
C35 C36 1.384(6)
C35 H35A 0.9500
C36 C37 1.392(5)
C36 H36A 0.9500
C37 N7 1.337(5)
C37 C38 1.488(5)
C38 N8 1.341(4)
C38 C39 1.383(6)
C39 C40 1.362(6)
C39 H39A 0.9500
C40 C41 1.375(6)
C40 H40A 0.9500
C41 C42 1.370(6)
C41 H41A 0.9500
C42 N8 1.343(5)
C42 H42A 0.9500
C43 N9 1.349(5)
C43 C44 1.380(5)
C43 H43A 0.9500
C44 C45 1.363(7)
C44 H44A 0.9500
C45 C46 1.390(7)
C45 H45A 0.9500
C46 C47 1.386(5)
C46 H46A 0.9500
C47 N9 1.345(5)
C47 C48 1.467(5)
C48 N10 1.346(4)
C48 C49 1.380(5)
C49 C50 1.382(6)
C49 H49A 0.9500
C50 C51 1.389(5)
C50 H50A 0.9500
C51 C52 1.378(5)
C51 H51A 0.9500
C52 N10 1.337(5)
O1 H1 0.8400
O2 H2 0.8400

loop_
_geom_torsion_atom_site_label_1
_geom_torsion_atom_site_label_2
_geom_torsion_atom_site_label_3
_geom_torsion_atom_site_label_4
_geom_torsion
N1 C1 C2 C3 -1.1(5)
C1 C2 C3 C4 1.8(6)
C2 C3 C4 C5 -0.6(5)
C3 C4 C5 N1 -1.6(5)
C3 C4 C5 C6 177.2(3)
N1 C5 C6 O1 178.2(3)
C4 C5 C6 O1 -0.6(4)
N1 C5 C6 C26 -61.1(4)
C4 C5 C6 C26 120.1(3)
N1 C5 C6 C7 59.1(4)
C4 C5 C6 C7 -119.7(3)
O1 C6 C7 N2 -172.2(3)
C26 C6 C7 N2 62.9(4)
C5 C6 C7 N2 -56.4(4)
O1 C6 C7 C8 0.6(5)
C26 C6 C7 C8 -124.4(4)
C5 C6 C7 C8 116.4(4)
N2 C7 C8 C9 1.3(6)
C6 C7 C8 C9 -171.2(4)
C7 C8 C9 C10 4.1(6)
C8 C9 C10 C11 -3.5(6)
C9 C10 C11 N2 -2.4(6)
C9 C10 C11 C12 172.9(4)
N2 C11 C12 N3 5.4(4)
C10 C11 C12 N3 -170.2(3)
N2 C11 C12 C13 -177.6(3)
C10 C11 C12 C13 6.8(6)
N3 C12 C13 C14 0.0(6)
C11 C12 C13 C14 -176.9(4)
C12 C13 C14 C15 0.8(6)
C13 C14 C15 C16 -1.3(6)
C14 C15 C16 N3 1.3(6)
N4 C17 C18 C19 -1.6(6)
C17 C18 C19 C20 1.9(6)
C18 C19 C20 C21 -1.8(6)
C19 C20 C21 N4 1.4(6)
C19 C20 C21 C22 -176.5(4)
N4 C21 C22 N5 8.3(5)
C20 C21 C22 N5 -173.6(3)
N4 C21 C22 C23 -166.7(4)
C20 C21 C22 C23 11.3(6)
N5 C22 C23 C24 -1.6(6)
C21 C22 C23 C24 173.2(4)
C22 C23 C24 C25 -4.5(6)
C23 C24 C25 C26 4.3(6)
C24 C25 C26 N5 2.0(6)
C24 C25 C26 C6 -174.7(4)
O1 C6 C26 N5 -175.0(3)
C5 C6 C26 N5 67.3(4)
C7 C6 C26 N5 -50.0(4)
O1 C6 C26 C25 1.8(5)
C5 C6 C26 C25 -115.9(4)
C7 C6 C26 C25 126.8(4)
N6 C27 C28 C29 2.1(6)
C27 C28 C29 C30 -3.5(6)
C28 C29 C30 C31 0.8(6)
C29 C30 C31 N6 3.5(6)
C29 C30 C31 C32 -176.4(3)
N6 C31 C32 O2 -175.9(3)
C30 C31 C32 O2 4.0(5)
N6 C31 C32 C33 65.5(4)
C30 C31 C32 C33 -114.5(4)
N6 C31 C32 C52 -53.6(4)
C30 C31 C32 C52 126.3(4)
O2 C32 C33 N7 176.8(3)
C31 C32 C33 N7 -61.6(4)
C52 C32 C33 N7 57.6(4)
O2 C32 C33 C34 0.1(5)
C31 C32 C33 C34 121.6(4)
C52 C32 C33 C34 -119.2(4)
N7 C33 C34 C35 -0.5(5)
C32 C33 C34 C35 176.0(3)
C33 C34 C35 C36 -3.7(6)
C34 C35 C36 C37 2.8(6)
C35 C36 C37 N7 2.5(5)
C35 C36 C37 C38 -170.0(3)
N7 C37 C38 N8 -14.9(4)
C36 C37 C38 N8 158.1(3)
N7 C37 C38 C39 168.9(3)
C36 C37 C38 C39 -18.1(6)
N8 C38 C39 C40 -1.1(6)
C37 C38 C39 C40 174.7(4)
C38 C39 C40 C41 -0.7(6)
C39 C40 C41 C42 2.1(6)
C40 C41 C42 N8 -2.0(6)
N9 C43 C44 C45 -2.4(7)
C43 C44 C45 C46 3.7(8)
C44 C45 C46 C47 -0.9(7)
C45 C46 C47 N9 -3.5(7)
C45 C46 C47 C48 174.7(4)
N9 C47 C48 N10 -12.3(5)
C46 C47 C48 N10 169.3(4)
N9 C47 C48 C49 165.2(4)
C46 C47 C48 C49 -13.2(6)
N10 C48 C49 C50 2.2(6)
C47 C48 C49 C50 -175.2(4)
C48 C49 C50 C51 2.1(6)
C49 C50 C51 C52 -1.2(6)
C50 C51 C52 N10 -4.2(6)
C50 C51 C52 C32 173.5(3)
O2 C32 C52 N10 178.9(3)
C33 C32 C52 N10 -64.4(4)
C31 C32 C52 N10 56.0(4)
O2 C32 C52 C51 1.1(5)
C33 C32 C52 C51 117.8(4)
C31 C32 C52 C51 -121.8(4)
C4 C5 N1 C1 2.4(5)
C6 C5 N1 C1 -176.4(3)
C4 C5 N1 Ni1 -177.8(3)
C6 C5 N1 Ni1 3.4(4)
C2 C1 N1 C5 -1.0(5)
C2 C1 N1 Ni1 179.2(3)
N5 Ni1 N1 C5 36.0(3)
N2 Ni1 N1 C5 -49.6(3)
N3 Ni1 N1 C5 -123.5(2)
N4 Ni1 N1 C5 73.2(4)
Br1 Ni1 N1 C5 138.4(2)
N5 Ni1 N1 C1 -144.1(3)
N2 Ni1 N1 C1 130.2(3)
N3 Ni1 N1 C1 56.3(3)
N4 Ni1 N1 C1 -107.0(4)
Br1 Ni1 N1 C1 -41.8(3)
C8 C7 N2 C11 -7.3(5)
C6 C7 N2 C11 165.6(3)
C8 C7 N2 Ni1 177.5(3)
C6 C7 N2 Ni1 -9.6(4)
C10 C11 N2 C7 7.9(5)
C12 C11 N2 C7 -168.0(3)
C10 C11 N2 Ni1 -176.7(3)
C12 C11 N2 Ni1 7.5(4)
N5 Ni1 N2 C7 -36.0(3)
N3 Ni1 N2 C7 163.4(3)
N1 Ni1 N2 C7 53.4(3)
N4 Ni1 N2 C7 -109.4(3)
Br1 Ni1 N2 C7 92.8(5)
N5 Ni1 N2 C11 148.5(3)
N3 Ni1 N2 C11 -12.0(2)
N1 Ni1 N2 C11 -122.0(3)
N4 Ni1 N2 C11 75.2(3)
Br1 Ni1 N2 C11 -82.6(5)
C15 C16 N3 C12 -0.5(5)
C15 C16 N3 Ni1 -166.6(3)
C13 C12 N3 C16 -0.1(5)
C11 C12 N3 C16 177.0(3)
C13 C12 N3 Ni1 167.7(3)
C11 C12 N3 Ni1 -15.1(4)
N5 Ni1 N3 C16 130.6(3)
N2 Ni1 N3 C16 -178.9(3)
N1 Ni1 N3 C16 -103.6(3)
N4 Ni1 N3 C16 70.9(3)
Br1 Ni1 N3 C16 -10.8(3)
N5 Ni1 N3 C12 -36.0(4)
N2 Ni1 N3 C12 14.6(2)
N1 Ni1 N3 C12 89.8(2)
N4 Ni1 N3 C12 -95.7(2)
Br1 Ni1 N3 C12 -177.4(2)
C18 C17 N4 C21 1.1(6)
C18 C17 N4 Ni1 -153.3(3)
C20 C21 N4 C17 -1.0(5)
C22 C21 N4 C17 177.0(3)
C20 C21 N4 Ni1 157.7(3)
C22 C21 N4 Ni1 -24.2(4)
N5 Ni1 N4 C17 179.9(3)
N2 Ni1 N4 C17 -100.3(3)
N3 Ni1 N4 C17 -22.6(3)
N1 Ni1 N4 C17 141.4(4)
Br1 Ni1 N4 C17 74.9(3)
N5 Ni1 N4 C21 23.9(2)
N2 Ni1 N4 C21 103.7(2)
N3 Ni1 N4 C21 -178.7(2)
N1 Ni1 N4 C21 -14.6(5)
Br1 Ni1 N4 C21 -81.1(2)
C25 C26 N5 C22 -8.0(5)
C6 C26 N5 C22 168.9(3)
C25 C26 N5 Ni1 170.4(3)
C6 C26 N5 Ni1 -12.8(4)
C23 C22 N5 C26 7.8(5)
C21 C22 N5 C26 -167.4(3)
C23 C22 N5 Ni1 -170.6(3)
C21 C22 N5 Ni1 14.1(4)
N2 Ni1 N5 C26 48.8(3)
N3 Ni1 N5 C26 98.0(4)
N1 Ni1 N5 C26 -31.1(3)
N4 Ni1 N5 C26 160.8(3)
Br1 Ni1 N5 C26 -121.2(3)
N2 Ni1 N5 C22 -132.8(3)
N3 Ni1 N5 C22 -83.6(4)
N1 Ni1 N5 C22 147.3(3)
N4 Ni1 N5 C22 -20.8(3)
Br1 Ni1 N5 C22 57.2(3)
C30 C31 N6 C27 -4.9(5)
C32 C31 N6 C27 175.0(3)
C30 C31 N6 Ni2 169.4(3)
C32 C31 N6 Ni2 -10.6(4)
C28 C27 N6 C31 2.0(5)
C28 C27 N6 Ni2 -172.2(3)
N10 Ni2 N6 C31 53.4(3)
N7 Ni2 N6 C31 -31.7(3)
N9 Ni2 N6 C31 127.3(3)
N8 Ni2 N6 C31 -70.7(5)
Br3 Ni2 N6 C31 -134.2(3)
N10 Ni2 N6 C27 -132.5(3)
N7 Ni2 N6 C27 142.4(3)
N9 Ni2 N6 C27 -58.6(3)
N8 Ni2 N6 C27 103.5(4)
Br3 Ni2 N6 C27 40.0(3)
C34 C33 N7 C37 5.8(5)
C32 C33 N7 C37 -171.0(3)
C34 C33 N7 Ni2 -178.6(3)
C32 C33 N7 Ni2 4.7(4)
C36 C37 N7 C33 -6.8(5)
C38 C37 N7 C33 166.5(3)
C36 C37 N7 Ni2 177.4(3)
C38 C37 N7 Ni2 -9.4(4)
N10 Ni2 N7 C33 -45.4(3)
N6 Ni2 N7 C33 35.4(3)
N9 Ni2 N7 C33 -94.5(4)
N8 Ni2 N7 C33 -156.7(3)
Br3 Ni2 N7 C33 125.2(2)
N10 Ni2 N7 C37 130.3(3)
N6 Ni2 N7 C37 -148.8(3)
N9 Ni2 N7 C37 81.2(4)
N8 Ni2 N7 C37 19.1(2)
Br3 Ni2 N7 C37 -59.0(2)
C39 C38 N8 C42 1.3(5)
C37 C38 N8 C42 -174.9(3)
C39 C38 N8 Ni2 -154.4(3)
C37 C38 N8 Ni2 29.4(4)
C41 C42 N8 C38 0.2(5)
C41 C42 N8 Ni2 151.4(3)
N10 Ni2 N8 C38 -105.8(2)
N7 Ni2 N8 C38 -26.3(2)
N6 Ni2 N8 C38 14.1(5)
N9 Ni2 N8 C38 177.0(3)
Br3 Ni2 N8 C38 78.9(2)
N10 Ni2 N8 C42 101.2(3)
N7 Ni2 N8 C42 -179.3(3)
N6 Ni2 N8 C42 -138.8(4)
N9 Ni2 N8 C42 24.0(3)
Br3 Ni2 N8 C42 -74.1(3)
C46 C47 N9 C43 4.9(6)
C48 C47 N9 C43 -173.5(3)
C46 C47 N9 Ni2 -157.5(3)
C48 C47 N9 Ni2 24.1(4)
C44 C43 N9 C47 -1.9(6)
C44 C43 N9 Ni2 157.8(3)
N10 Ni2 N9 C47 -20.8(3)
N7 Ni2 N9 C47 29.6(4)
N6 Ni2 N9 C47 -97.1(3)
N8 Ni2 N9 C47 88.6(3)
Br3 Ni2 N9 C47 170.5(2)
N10 Ni2 N9 C43 178.3(3)
N7 Ni2 N9 C43 -131.3(3)
N6 Ni2 N9 C43 102.0(3)
N8 Ni2 N9 C43 -72.3(3)
Br3 Ni2 N9 C43 9.6(3)
C51 C52 N10 C48 8.6(5)
C32 C52 N10 C48 -169.3(3)
C51 C52 N10 Ni2 -175.1(3)
C32 C52 N10 Ni2 7.0(4)
C49 C48 N10 C52 -7.5(5)
C47 C48 N10 C52 170.1(3)
C49 C48 N10 Ni2 176.0(3)
C47 C48 N10 Ni2 -6.3(4)
N7 Ni2 N10 C52 38.5(3)
N6 Ni2 N10 C52 -52.0(3)
N9 Ni2 N10 C52 -161.7(3)
N8 Ni2 N10 C52 111.6(3)
Br3 Ni2 N10 C52 -91.6(5)
N7 Ni2 N10 C48 -145.1(3)
N6 Ni2 N10 C48 124.4(3)
N9 Ni2 N10 C48 14.7(3)
N8 Ni2 N10 C48 -72.1(3)
Br3 Ni2 N10 C48 84.8(5)

loop_
_platon_squeeze_void_nr
_platon_squeeze_void_average_x
_platon_squeeze_void_average_y
_platon_squeeze_void_average_z
_platon_squeeze_void_volume
_platon_squeeze_void_count_electrons
_platon_squeeze_void_content
1 0.000 0.000 0.500 205 40 ' '
